data_4301323
loop_
_publ_author_name
'Shanshan Chen'
'Yongxin Li'
'Jing Zhao'
'Xingwei Li'

_publ_section_title
;
Chelation-Assisted Carbon-Halogen Bond Activation by a Rhodium(I) Complex
;
_journal_name_full 'Inorganic Chemistry'
_journal_page_first 1198
_journal_page_last 1206
_journal_paper_doi 10.1021/ic801878e
_journal_volume 48
_journal_year 2009
_chemical_formula_moiety 'C47 H38 I N P2 Rh, C0.5 H Cl, F6 P'
_chemical_formula_sum 'C47.5 H39 Cl F6 I N P3 Rh'
_chemical_formula_weight 1095.97
_chemical_name_systematic
;

 ?

;
_space_group_IT_number 14
_symmetry_cell_setting monoclinic
_symmetry_space_group_name_Hall '-P 2yn'
_symmetry_space_group_name_H-M 'P 1 21/n 1'
_atom_sites_solution_hydrogens geom
_atom_sites_solution_primary direct
_atom_sites_solution_secondary difmap
_audit_creation_method SHELXL-97
_cell_angle_alpha 90.00
_cell_angle_beta 91.5330(10)
_cell_angle_gamma 90.00
_cell_formula_units_Z 4
_cell_length_a 12.6321(3)
_cell_length_b 20.3275(4)
_cell_length_c 17.1309(4)
_cell_measurement_reflns_used 9534
_cell_measurement_temperature 173(2)
_cell_measurement_theta_max 30.64
_cell_measurement_theta_min 2.38
_cell_volume 4397.28(17)
_computing_cell_refinement 'Bruker SMART'
_computing_data_collection 'Bruker SMART'
_computing_data_reduction 'Bruker SAINT'
_computing_molecular_graphics 'Bruker SHELXTL'
_computing_publication_material 'Bruker SHELXTL'
_computing_structure_refinement 'SHELXL-97 (Sheldrick, 1997)'
_computing_structure_solution 'SHELXS-97 (Sheldrick, 1990)'
_diffrn_ambient_temperature 173(2)
_diffrn_measured_fraction_theta_full 0.997
_diffrn_measured_fraction_theta_max 0.997
_diffrn_measurement_device_type 'CCD area detector'
_diffrn_measurement_method 'phi and omega scans'
_diffrn_radiation_monochromator graphite
_diffrn_radiation_source 'fine-focus sealed tube'
_diffrn_radiation_type MoK\a
_diffrn_radiation_wavelength 0.71073
_diffrn_reflns_av_R_equivalents 0.0467
_diffrn_reflns_av_sigmaI/netI 0.0400
_diffrn_reflns_limit_h_max 18
_diffrn_reflns_limit_h_min -18
_diffrn_reflns_limit_k_max 29
_diffrn_reflns_limit_k_min -28
_diffrn_reflns_limit_l_max 24
_diffrn_reflns_limit_l_min -24
_diffrn_reflns_number 106611
_diffrn_reflns_theta_full 30.71
_diffrn_reflns_theta_max 30.71
_diffrn_reflns_theta_min 1.55
_exptl_absorpt_coefficient_mu 1.321
_exptl_absorpt_correction_T_max 0.9369
_exptl_absorpt_correction_T_min 0.6926
_exptl_absorpt_correction_type multi-scan
_exptl_absorpt_process_details sadabs
_exptl_crystal_colour red
_exptl_crystal_density_diffrn 1.655
_exptl_crystal_density_method 'not measured'
_exptl_crystal_description needle
_exptl_crystal_F_000 2180
_exptl_crystal_size_max 0.30
_exptl_crystal_size_mid 0.20
_exptl_crystal_size_min 0.05
_refine_diff_density_max 1.060
_refine_diff_density_min -1.264
_refine_diff_density_rms 0.208
_refine_ls_extinction_method none
_refine_ls_goodness_of_fit_ref 1.122
_refine_ls_hydrogen_treatment constr
_refine_ls_matrix_type full
_refine_ls_number_parameters 550
_refine_ls_number_reflns 13627
_refine_ls_number_restraints 0
_refine_ls_restrained_S_all 1.122
_refine_ls_R_factor_all 0.0555
_refine_ls_R_factor_gt 0.0346
_refine_ls_shift/su_max 0.002
_refine_ls_shift/su_mean 0.000
_refine_ls_structure_factor_coef Fsqd
_refine_ls_weighting_details 'calc w=1/[\s^2^(Fo^2^)+(0.0483P)^2^+2.7706P] where P=(Fo^2^+2Fc^2^)/3'
_refine_ls_weighting_scheme calc
_refine_ls_wR_factor_gt 0.0847
_refine_ls_wR_factor_ref 0.1044
_reflns_number_gt 10508
_reflns_number_total 13627
_reflns_threshold_expression >2sigma(I)
_cod_data_source_file ic801878e_si_002_3.cif
_cod_data_source_block lxw69
_cod_depositor_comments
;
The following automatic conversions were performed:
'_symmetry_cell_setting' value 'Monoclinic' changed to 'monoclinic'
according to '/home/saulius/struct/CIF-dictionaries/cif_core.dic'
dictionary named 'cif_core.dic' version 2.4.1 from 2010-06-29.

Automatic conversion script
Id: cif_fix_enum 1527 2010-12-29 10:47:43Z saulius 
;
_cod_original_sg_symbol_H-M 'P 21/n'
_cod_original_formula_sum 'C47.50 H39 Cl F6 I N P3 Rh'
_cod_database_code 4301323

loop_
_symmetry_equiv_pos_as_xyz
'x, y, z'
'-x+1/2, y+1/2, -z+1/2'
'-x, -y, -z'
'x-1/2, -y-1/2, z-1/2'

loop_
_atom_site_label
_atom_site_type_symbol
_atom_site_fract_x
_atom_site_fract_y
_atom_site_fract_z
_atom_site_U_iso_or_equiv
_atom_site_adp_type
_atom_site_occupancy
_atom_site_symmetry_multiplicity
_atom_site_calc_flag
_atom_site_refinement_flags
_atom_site_disorder_assembly
_atom_site_disorder_group
C1 C 0.0324(2) 0.29848(13) 0.29834(15) 0.0214(5) Uani 1 1 d . . .
C2 C -0.0655(2) 0.30726(14) 0.25910(16) 0.0259(6) Uani 1 1 d . . .
H2 H -0.0941 0.3502 0.2527 0.031 Uiso 1 1 calc R . .
C3 C -0.1205(3) 0.25344(16) 0.22970(17) 0.0329(7) Uani 1 1 d . . .
H3 H -0.1874 0.2594 0.2040 0.040 Uiso 1 1 calc R . .
C4 C -0.0781(3) 0.19059(16) 0.23768(18) 0.0368(7) Uani 1 1 d . . .
H4 H -0.1159 0.1537 0.2173 0.044 Uiso 1 1 calc R . .
C5 C 0.0180(3) 0.18187(15) 0.27492(18) 0.0337(7) Uani 1 1 d . . .
H5 H 0.0472 0.1389 0.2797 0.040 Uiso 1 1 calc R . .
C6 C 0.0730(2) 0.23522(13) 0.30578(17) 0.0268(6) Uani 1 1 d . . .
H6 H 0.1392 0.2285 0.3323 0.032 Uiso 1 1 calc R . .
C7 C 0.1923(2) 0.34258(12) 0.41268(15) 0.0195(5) Uani 1 1 d . . .
C8 C 0.2962(2) 0.32532(14) 0.39600(16) 0.0262(6) Uani 1 1 d . . .
H8 H 0.3180 0.3259 0.3434 0.031 Uiso 1 1 calc R . .
C9 C 0.3680(2) 0.30735(15) 0.45430(18) 0.0311(6) Uani 1 1 d . . .
H9 H 0.4381 0.2951 0.4418 0.037 Uiso 1 1 calc R . .
C10 C 0.3371(3) 0.30733(14) 0.53077(17) 0.0313(6) Uani 1 1 d . . .
H10 H 0.3865 0.2960 0.5714 0.038 Uiso 1 1 calc R . .
C11 C 0.2342(3) 0.32374(14) 0.54865(16) 0.0299(6) Uani 1 1 d . . .
H11 H 0.2130 0.3231 0.6014 0.036 Uiso 1 1 calc R . .
C12 C 0.1621(2) 0.34099(13) 0.48999(16) 0.0245(6) Uani 1 1 d . . .
H12 H 0.0915 0.3518 0.5027 0.029 Uiso 1 1 calc R . .
C13 C 0.0039(2) 0.42060(13) 0.37476(15) 0.0214(5) Uani 1 1 d . . .
C14 C -0.0730(2) 0.39029(14) 0.41933(17) 0.0284(6) Uani 1 1 d . . .
H14 H -0.0724 0.3439 0.4259 0.034 Uiso 1 1 calc R . .
C15 C -0.1501(3) 0.42773(16) 0.45403(19) 0.0352(7) Uani 1 1 d . . .
H15 H -0.2010 0.4071 0.4857 0.042 Uiso 1 1 calc R . .
C16 C -0.1535(3) 0.49495(16) 0.4429(2) 0.0368(7) Uani 1 1 d . . .
H16 H -0.2068 0.5204 0.4667 0.044 Uiso 1 1 calc R . .
C17 C -0.0799(2) 0.52514(15) 0.39725(18) 0.0318(7) Uani 1 1 d . . .
H17 H -0.0832 0.5712 0.3885 0.038 Uiso 1 1 calc R . .
C18 C -0.0006(2) 0.48803(13) 0.36409(17) 0.0252(6) Uani 1 1 d . . .
H18 H 0.0513 0.5092 0.3337 0.030 Uiso 1 1 calc R . .
C19 C 0.0965(2) 0.43295(12) 0.16714(14) 0.0180(5) Uani 1 1 d . . .
C20 C 0.0412(2) 0.49221(13) 0.16890(17) 0.0235(5) Uani 1 1 d . . .
H20 H 0.0615 0.5257 0.2050 0.028 Uiso 1 1 calc R . .
C21 C -0.0442(3) 0.50166(14) 0.1170(2) 0.0329(7) Uani 1 1 d . . .
H21 H -0.0823 0.5420 0.1178 0.039 Uiso 1 1 calc R . .
C22 C -0.0743(3) 0.45339(16) 0.0645(2) 0.0382(8) Uani 1 1 d . . .
H22 H -0.1323 0.4609 0.0292 0.046 Uiso 1 1 calc R . .
C23 C -0.0206(3) 0.39407(15) 0.06278(19) 0.0343(7) Uani 1 1 d . . .
H23 H -0.0414 0.3610 0.0264 0.041 Uiso 1 1 calc R . .
C24 C 0.0646(2) 0.38325(13) 0.11497(15) 0.0222(5) Uani 1 1 d . . .
C25 C 0.1239(2) 0.32247(13) 0.12013(15) 0.0205(5) Uani 1 1 d . . .
C26 C 0.1071(2) 0.26602(15) 0.07549(19) 0.0326(7) Uani 1 1 d . . .
H26 H 0.0527 0.2652 0.0361 0.039 Uiso 1 1 calc R . .
C27 C 0.1693(3) 0.21139(15) 0.0885(2) 0.0377(8) Uani 1 1 d . . .
H27 H 0.1570 0.1723 0.0592 0.045 Uiso 1 1 calc R . .
C28 C 0.2499(3) 0.21394(14) 0.14433(19) 0.0333(7) Uani 1 1 d . . .
H28 H 0.2940 0.1768 0.1539 0.040 Uiso 1 1 calc R . .
C29 C 0.2652(2) 0.27132(13) 0.18606(17) 0.0255(6) Uani 1 1 d . . .
H29 H 0.3217 0.2736 0.2237 0.031 Uiso 1 1 calc R . .
C30 C 0.3163(2) 0.52739(12) 0.09528(15) 0.0196(5) Uani 1 1 d . . .
C31 C 0.2551(2) 0.57594(13) 0.13022(17) 0.0245(6) Uani 1 1 d . . .
H31 H 0.2272 0.5686 0.1804 0.029 Uiso 1 1 calc R . .
C32 C 0.2348(2) 0.63497(13) 0.09165(19) 0.0296(6) Uani 1 1 d . . .
H32 H 0.1921 0.6675 0.1152 0.035 Uiso 1 1 calc R . .
C33 C 0.2763(2) 0.64655(15) 0.0197(2) 0.0347(7) Uani 1 1 d . . .
H33 H 0.2631 0.6873 -0.0060 0.042 Uiso 1 1 calc R . .
C34 C 0.3370(3) 0.59910(15) -0.01528(19) 0.0333(7) Uani 1 1 d . . .
H34 H 0.3648 0.6070 -0.0654 0.040 Uiso 1 1 calc R . .
C35 C 0.3576(2) 0.53991(14) 0.02248(17) 0.0255(6) Uani 1 1 d . . .
H35 H 0.4003 0.5077 -0.0017 0.031 Uiso 1 1 calc R . .
C36 C 0.4775(2) 0.45574(13) 0.18456(16) 0.0217(5) Uani 1 1 d . . .
C37 C 0.5437(2) 0.50857(13) 0.16741(17) 0.0253(6) Uani 1 1 d . . .
H37 H 0.5190 0.5430 0.1341 0.030 Uiso 1 1 calc R . .
C38 C 0.6454(2) 0.51044(16) 0.1991(2) 0.0348(7) Uani 1 1 d . . .
H38 H 0.6901 0.5466 0.1878 0.042 Uiso 1 1 calc R . .
C39 C 0.6830(3) 0.46043(18) 0.2473(2) 0.0402(8) Uani 1 1 d . . .
H39 H 0.7530 0.4623 0.2688 0.048 Uiso 1 1 calc R . .
C40 C 0.6183(3) 0.40773(17) 0.2638(2) 0.0386(8) Uani 1 1 d . . .
H40 H 0.6441 0.3728 0.2959 0.046 Uiso 1 1 calc R . .
C41 C 0.5155(2) 0.40591(15) 0.23354(18) 0.0299(6) Uani 1 1 d . . .
H41 H 0.4705 0.3703 0.2463 0.036 Uiso 1 1 calc R . .
C42 C 0.3534(2) 0.39152(12) 0.06239(15) 0.0201(5) Uani 1 1 d . . .
C43 C 0.4267(2) 0.34076(14) 0.06414(17) 0.0282(6) Uani 1 1 d . . .
H43 H 0.4758 0.3370 0.1069 0.034 Uiso 1 1 calc R . .
C44 C 0.4285(3) 0.29536(16) 0.0034(2) 0.0384(8) Uani 1 1 d . . .
H44 H 0.4795 0.2610 0.0046 0.046 Uiso 1 1 calc R . .
C45 C 0.3570(3) 0.29984(15) -0.05848(19) 0.0376(8) Uani 1 1 d . . .
H45 H 0.3588 0.2689 -0.1000 0.045 Uiso 1 1 calc R . .
C46 C 0.2828(3) 0.34942(15) -0.05967(18) 0.0329(7) Uani 1 1 d . . .
H46 H 0.2330 0.3523 -0.1021 0.039 Uiso 1 1 calc R . .
C47 C 0.2799(2) 0.39501(14) 0.00000(16) 0.0258(6) Uani 1 1 d . . .
H47 H 0.2280 0.4288 -0.0013 0.031 Uiso 1 1 calc R . .
C48 C 0.9628(7) 0.0275(5) 0.0292(7) 0.071(3) Uani 0.50 1 d P . -1
H48A H 0.8941 0.0480 0.0144 0.085 Uiso 0.50 1 calc PR . -1
H48B H 0.9805 0.0411 0.0834 0.085 Uiso 0.50 1 calc PR . -1
Cl1 Cl 1.05427(12) 0.05825(8) -0.02842(10) 0.0963(5) Uani 1 1 d . . .
F1 F 0.46286(18) 0.83357(12) 0.63943(14) 0.0623(7) Uani 1 1 d . . .
F2 F 0.3686(2) 0.86136(15) 0.74321(17) 0.0886(10) Uani 1 1 d . . .
F3 F 0.5472(2) 0.84900(14) 0.7539(2) 0.0942(11) Uani 1 1 d . . .
F4 F 0.4402(3) 0.77495(17) 0.80839(15) 0.0936(11) Uani 1 1 d . . .
F5 F 0.53145(18) 0.74698(11) 0.70535(14) 0.0568(6) Uani 1 1 d . . .
F6 F 0.35651(18) 0.76067(12) 0.69282(17) 0.0703(7) Uani 1 1 d . . .
I1 I 0.283317(15) 0.506425(9) 0.330470(11) 0.02709(6) Uani 1 1 d . . .
N1 N 0.20250(17) 0.32425(10) 0.17501(12) 0.0184(4) Uani 1 1 d . . .
P1 P 0.10657(5) 0.37020(3) 0.33187(4) 0.01808(13) Uani 1 1 d . . .
P2 P 0.34307(5) 0.44901(3) 0.14363(4) 0.01710(13) Uani 1 1 d . . .
P3 P 0.45108(7) 0.80496(4) 0.72468(5) 0.0380(2) Uani 1 1 d . . .
Rh1 Rh 0.220630(15) 0.410607(9) 0.236044(11) 0.01557(5) Uani 1 1 d . . .

loop_
_atom_site_aniso_label
_atom_site_aniso_U_11
_atom_site_aniso_U_22
_atom_site_aniso_U_33
_atom_site_aniso_U_23
_atom_site_aniso_U_13
_atom_site_aniso_U_12
C1 0.0226(14) 0.0248(13) 0.0171(13) 0.0004(9) 0.0052(10) -0.0027(10)
C2 0.0249(15) 0.0308(14) 0.0221(14) -0.0014(10) 0.0015(11) -0.0031(11)
C3 0.0280(17) 0.0462(18) 0.0245(15) -0.0021(12) -0.0007(12) -0.0108(13)
C4 0.049(2) 0.0353(17) 0.0260(16) -0.0022(12) 0.0023(14) -0.0179(14)
C5 0.0456(19) 0.0230(14) 0.0327(17) 0.0022(11) 0.0018(14) -0.0079(12)
C6 0.0270(15) 0.0248(14) 0.0286(15) 0.0045(10) 0.0015(12) -0.0029(10)
C7 0.0221(13) 0.0182(12) 0.0183(13) 0.0010(9) 0.0000(10) -0.0008(9)
C8 0.0249(15) 0.0334(15) 0.0204(14) 0.0042(10) 0.0012(11) 0.0046(11)
C9 0.0248(15) 0.0372(16) 0.0312(16) 0.0031(12) -0.0021(12) 0.0047(12)
C10 0.0381(18) 0.0309(15) 0.0245(15) 0.0011(11) -0.0065(13) 0.0044(12)
C11 0.0433(18) 0.0310(15) 0.0154(13) -0.0004(10) 0.0006(12) 0.0060(12)
C12 0.0277(15) 0.0257(13) 0.0201(13) -0.0011(10) 0.0027(11) 0.0032(10)
C13 0.0189(13) 0.0253(13) 0.0200(13) -0.0019(9) 0.0026(10) 0.0021(10)
C14 0.0271(16) 0.0292(14) 0.0294(16) 0.0012(11) 0.0062(12) 0.0007(11)
C15 0.0289(17) 0.0408(17) 0.0368(18) -0.0018(13) 0.0163(14) -0.0015(13)
C16 0.0301(18) 0.0413(18) 0.040(2) -0.0077(13) 0.0109(14) 0.0080(13)
C17 0.0332(17) 0.0273(15) 0.0351(17) -0.0030(12) 0.0072(13) 0.0069(12)
C18 0.0263(15) 0.0251(14) 0.0245(15) 0.0001(10) 0.0055(11) 0.0023(10)
C19 0.0172(12) 0.0208(12) 0.0161(12) 0.0024(9) 0.0004(9) -0.0001(9)
C20 0.0206(14) 0.0244(13) 0.0254(14) -0.0004(10) 0.0010(11) 0.0019(10)
C21 0.0266(16) 0.0285(15) 0.0432(19) 0.0043(12) -0.0060(13) 0.0065(11)
C22 0.0300(17) 0.0371(17) 0.046(2) 0.0050(14) -0.0182(14) 0.0014(13)
C23 0.0362(18) 0.0304(15) 0.0352(17) -0.0036(12) -0.0177(14) -0.0013(12)
C24 0.0205(13) 0.0244(13) 0.0215(13) 0.0010(9) -0.0014(10) -0.0021(10)
C25 0.0190(13) 0.0221(12) 0.0206(13) -0.0017(9) 0.0021(10) -0.0033(9)
C26 0.0306(17) 0.0314(16) 0.0356(17) -0.0132(12) -0.0024(13) -0.0072(12)
C27 0.0387(19) 0.0267(16) 0.048(2) -0.0156(13) 0.0037(15) -0.0054(12)
C28 0.0325(17) 0.0233(14) 0.0446(19) -0.0054(12) 0.0087(14) 0.0048(11)
C29 0.0249(15) 0.0219(13) 0.0299(15) 0.0006(10) 0.0031(11) 0.0027(10)
C30 0.0173(13) 0.0178(12) 0.0237(13) 0.0011(9) 0.0001(10) -0.0015(9)
C31 0.0247(14) 0.0224(13) 0.0263(15) 0.0000(10) 0.0010(11) -0.0022(10)
C32 0.0283(16) 0.0173(13) 0.0430(18) -0.0002(11) -0.0014(13) 0.0001(10)
C33 0.0350(18) 0.0230(14) 0.046(2) 0.0099(12) -0.0045(14) -0.0014(12)
C34 0.0314(17) 0.0355(16) 0.0331(17) 0.0123(12) 0.0048(13) -0.0041(12)
C35 0.0219(14) 0.0256(14) 0.0291(15) 0.0047(10) 0.0028(11) -0.0008(10)
C36 0.0191(13) 0.0257(13) 0.0204(13) -0.0018(9) 0.0011(10) 0.0000(10)
C37 0.0224(14) 0.0261(14) 0.0274(15) -0.0020(10) 0.0012(11) -0.0032(10)
C38 0.0236(16) 0.0393(17) 0.0414(19) -0.0028(13) -0.0009(13) -0.0109(12)
C39 0.0242(16) 0.054(2) 0.042(2) -0.0003(15) -0.0102(14) -0.0031(14)
C40 0.0291(17) 0.0468(19) 0.0393(19) 0.0103(14) -0.0088(14) 0.0043(13)
C41 0.0262(15) 0.0327(15) 0.0305(16) 0.0069(11) -0.0030(12) -0.0027(11)
C42 0.0197(13) 0.0215(12) 0.0193(13) 0.0002(9) 0.0042(10) -0.0016(9)
C43 0.0298(16) 0.0273(14) 0.0276(15) -0.0030(11) 0.0013(12) 0.0046(11)
C44 0.044(2) 0.0302(16) 0.0412(19) -0.0098(13) 0.0078(15) 0.0085(13)
C45 0.052(2) 0.0315(16) 0.0300(17) -0.0115(12) 0.0108(15) -0.0060(14)
C46 0.0413(18) 0.0340(16) 0.0233(15) -0.0041(11) -0.0019(13) -0.0078(13)
C47 0.0259(15) 0.0276(14) 0.0240(14) -0.0009(10) 0.0008(11) -0.0017(11)
C48 0.031(4) 0.081(7) 0.098(8) 0.005(6) -0.016(5) -0.004(4)
Cl1 0.0846(10) 0.0828(10) 0.1199(13) 0.0240(9) -0.0237(9) -0.0113(8)
F1 0.0499(14) 0.0746(17) 0.0625(15) 0.0325(12) 0.0032(11) 0.0005(12)
F2 0.097(2) 0.086(2) 0.083(2) -0.0168(15) -0.0081(16) 0.0636(17)
F3 0.092(2) 0.0610(17) 0.126(3) 0.0002(17) -0.059(2) -0.0087(15)
F4 0.108(2) 0.128(3) 0.0458(15) 0.0306(16) 0.0215(15) 0.052(2)
F5 0.0466(13) 0.0605(14) 0.0632(15) -0.0010(11) -0.0020(11) 0.0284(11)
F6 0.0425(14) 0.0595(15) 0.108(2) 0.0268(14) -0.0115(13) -0.0095(11)
I1 0.03052(11) 0.02780(10) 0.02292(10) -0.00755(6) 0.00017(7) -0.00547(7)
N1 0.0182(11) 0.0184(10) 0.0188(11) -0.0012(7) 0.0039(8) -0.0012(8)
P1 0.0185(3) 0.0191(3) 0.0168(3) 0.0000(2) 0.0017(2) 0.0002(2)
P2 0.0166(3) 0.0175(3) 0.0173(3) -0.0003(2) 0.0014(2) -0.0002(2)
P3 0.0332(5) 0.0379(5) 0.0429(5) 0.0055(4) 0.0012(4) 0.0110(3)
Rh1 0.01574(10) 0.01641(9) 0.01455(10) -0.00086(6) 0.00020(7) -0.00035(6)

loop_
_atom_type_symbol
_atom_type_description
_atom_type_scat_dispersion_real
_atom_type_scat_dispersion_imag
_atom_type_scat_source
C C 0.0033 0.0016 'International Tables Vol C Tables 4.2.6.8 and 6.1.1.4'
H H 0.0000 0.0000 'International Tables Vol C Tables 4.2.6.8 and 6.1.1.4'
N N 0.0061 0.0033 'International Tables Vol C Tables 4.2.6.8 and 6.1.1.4'
F F 0.0171 0.0103 'International Tables Vol C Tables 4.2.6.8 and 6.1.1.4'
P P 0.1023 0.0942 'International Tables Vol C Tables 4.2.6.8 and 6.1.1.4'
Rh Rh -1.1178 0.9187 'International Tables Vol C Tables 4.2.6.8 and 6.1.1.4'
I I -0.4742 1.8119 'International Tables Vol C Tables 4.2.6.8 and 6.1.1.4'
Cl Cl 0.1484 0.1585 'International Tables Vol C Tables 4.2.6.8 and 6.1.1.4'

loop_
_geom_angle_atom_site_label_1
_geom_angle_atom_site_label_2
_geom_angle_atom_site_label_3
_geom_angle
_geom_angle_site_symmetry_1
_geom_angle_site_symmetry_3
_geom_angle_publ_flag
C6 C1 C2 118.7(3) . . ?
C6 C1 P1 121.8(2) . . ?
C2 C1 P1 119.3(2) . . ?
C3 C2 C1 120.1(3) . . ?
C2 C3 C4 120.1(3) . . ?
C5 C4 C3 120.0(3) . . ?
C4 C5 C6 120.5(3) . . ?
C5 C6 C1 120.6(3) . . ?
C12 C7 C8 118.3(2) . . ?
C12 C7 P1 124.0(2) . . ?
C8 C7 P1 117.7(2) . . ?
C9 C8 C7 121.5(3) . . ?
C10 C9 C8 119.4(3) . . ?
C9 C10 C11 120.2(3) . . ?
C12 C11 C10 120.3(3) . . ?
C11 C12 C7 120.4(3) . . ?
C18 C13 C14 118.9(3) . . ?
C18 C13 P1 122.0(2) . . ?
C14 C13 P1 119.1(2) . . ?
C15 C14 C13 120.1(3) . . ?
C16 C15 C14 120.3(3) . . ?
C17 C16 C15 120.1(3) . . ?
C16 C17 C18 119.8(3) . . ?
C13 C18 C17 120.8(3) . . ?
C20 C19 C24 120.1(2) . . ?
C20 C19 Rh1 124.89(19) . . ?
C24 C19 Rh1 115.00(18) . . ?
C21 C20 C19 119.0(3) . . ?
C22 C21 C20 120.9(3) . . ?
C21 C22 C23 120.5(3) . . ?
C22 C23 C24 119.5(3) . . ?
C23 C24 C19 119.9(2) . . ?
C23 C24 C25 124.2(2) . . ?
C19 C24 C25 115.9(2) . . ?
N1 C25 C26 120.2(3) . . ?
N1 C25 C24 112.9(2) . . ?
C26 C25 C24 126.8(2) . . ?
C27 C26 C25 119.9(3) . . ?
C26 C27 C28 119.3(3) . . ?
C27 C28 C29 118.8(3) . . ?
N1 C29 C28 121.9(3) . . ?
C35 C30 C31 118.7(2) . . ?
C35 C30 P2 119.9(2) . . ?
C31 C30 P2 121.4(2) . . ?
C32 C31 C30 120.2(3) . . ?
C33 C32 C31 120.3(3) . . ?
C32 C33 C34 120.0(3) . . ?
C33 C34 C35 120.2(3) . . ?
C34 C35 C30 120.5(3) . . ?
C41 C36 C37 119.1(3) . . ?
C41 C36 P2 118.7(2) . . ?
C37 C36 P2 122.2(2) . . ?
C38 C37 C36 119.6(3) . . ?
C37 C38 C39 121.0(3) . . ?
C40 C39 C38 119.7(3) . . ?
C39 C40 C41 119.9(3) . . ?
C40 C41 C36 120.7(3) . . ?
C43 C42 C47 118.9(2) . . ?
C43 C42 P2 121.4(2) . . ?
C47 C42 P2 119.4(2) . . ?
C42 C43 C44 120.1(3) . . ?
C45 C44 C43 120.5(3) . . ?
C46 C45 C44 119.5(3) . . ?
C45 C46 C47 120.8(3) . . ?
C46 C47 C42 120.1(3) . . ?
Cl1 C48 Cl1 117.2(6) . 3_755 ?
C48 Cl1 C48 62.8(6) . 3_755 ?
C29 N1 C25 119.7(2) . . ?
C29 N1 Rh1 123.68(18) . . ?
C25 N1 Rh1 116.60(17) . . ?
C1 P1 C13 102.22(12) . . ?
C1 P1 C7 106.48(12) . . ?
C13 P1 C7 106.35(12) . . ?
C1 P1 Rh1 112.24(9) . . ?
C13 P1 Rh1 122.60(9) . . ?
C7 P1 Rh1 105.91(9) . . ?
C30 P2 C36 105.58(12) . . ?
C30 P2 C42 103.26(12) . . ?
C36 P2 C42 104.87(12) . . ?
C30 P2 Rh1 118.28(9) . . ?
C36 P2 Rh1 112.61(9) . . ?
C42 P2 Rh1 111.04(8) . . ?
F4 P3 F3 90.94(19) . . ?
F4 P3 F6 90.59(18) . . ?
F3 P3 F6 178.18(19) . . ?
F4 P3 F1 178.61(17) . . ?
F3 P3 F1 89.63(16) . . ?
F6 P3 F1 88.83(14) . . ?
F4 P3 F2 91.38(17) . . ?
F3 P3 F2 91.74(18) . . ?
F6 P3 F2 89.23(16) . . ?
F1 P3 F2 89.87(15) . . ?
F4 P3 F5 88.52(14) . . ?
F3 P3 F5 89.79(16) . . ?
F6 P3 F5 89.24(14) . . ?
F1 P3 F5 90.22(14) . . ?
F2 P3 F5 178.47(17) . . ?
C19 Rh1 N1 79.49(9) . . ?
C19 Rh1 P1 90.34(7) . . ?
N1 Rh1 P1 89.70(6) . . ?
C19 Rh1 P2 92.67(7) . . ?
N1 Rh1 P2 90.42(6) . . ?
P1 Rh1 P2 176.96(2) . . ?
C19 Rh1 I1 114.44(7) . . ?
N1 Rh1 I1 166.06(6) . . ?
P1 Rh1 I1 90.532(17) . . ?
P2 Rh1 I1 88.620(17) . . ?

loop_
_geom_bond_atom_site_label_1
_geom_bond_atom_site_label_2
_geom_bond_distance
_geom_bond_site_symmetry_2
_geom_bond_publ_flag
C1 C6 1.389(4) . ?
C1 C2 1.403(4) . ?
C1 P1 1.818(3) . ?
C2 C3 1.384(4) . ?
C3 C4 1.391(5) . ?
C4 C5 1.368(5) . ?
C5 C6 1.385(4) . ?
C7 C12 1.388(4) . ?
C7 C8 1.395(4) . ?
C7 P1 1.823(3) . ?
C8 C9 1.381(4) . ?
C9 C10 1.377(4) . ?
C10 C11 1.384(4) . ?
C11 C12 1.383(4) . ?
C13 C18 1.384(4) . ?
C13 C14 1.395(4) . ?
C13 P1 1.823(3) . ?
C14 C15 1.383(4) . ?
C15 C16 1.380(5) . ?
C16 C17 1.376(5) . ?
C17 C18 1.388(4) . ?
C19 C20 1.393(4) . ?
C19 C24 1.401(4) . ?
C19 Rh1 1.990(2) . ?
C20 C21 1.393(4) . ?
C21 C22 1.377(5) . ?
C22 C23 1.384(4) . ?
C23 C24 1.398(4) . ?
C24 C25 1.446(4) . ?
C25 N1 1.350(3) . ?
C25 C26 1.392(4) . ?
C26 C27 1.375(5) . ?
C27 C28 1.379(5) . ?
C28 C29 1.379(4) . ?
C29 N1 1.346(3) . ?
C30 C35 1.388(4) . ?
C30 C31 1.398(4) . ?
C30 P2 1.823(3) . ?
C31 C32 1.390(4) . ?
C32 C33 1.372(5) . ?
C33 C34 1.380(5) . ?
C34 C35 1.387(4) . ?
C36 C41 1.393(4) . ?
C36 C37 1.398(4) . ?
C36 P2 1.824(3) . ?
C37 C38 1.381(4) . ?
C38 C39 1.385(5) . ?
C39 C40 1.382(5) . ?
C40 C41 1.385(4) . ?
C42 C43 1.386(4) . ?
C42 C47 1.398(4) . ?
C42 P2 1.825(3) . ?
C43 C44 1.392(4) . ?
C44 C45 1.377(5) . ?
C45 C46 1.376(5) . ?
C46 C47 1.381(4) . ?
C48 Cl1 1.661(10) . ?
C48 Cl1 1.757(10) 3_755 ?
Cl1 C48 1.757(10) 3_755 ?
F1 P3 1.583(2) . ?
F2 P3 1.587(2) . ?
F3 P3 1.579(3) . ?
F4 P3 1.568(3) . ?
F5 P3 1.596(2) . ?
F6 P3 1.581(3) . ?
I1 Rh1 2.6399(2) . ?
N1 Rh1 2.053(2) . ?
P1 Rh1 2.3605(7) . ?
P2 Rh1 2.3747(7) . ?
